data_4133341
loop_
_publ_author_name
'Cirulli, Martina'
'Kaur, Amanpreet'
'Lewis, James E. M.'
'Zhang, Zhihui'
'Kitchen, Jonathan A.'
'Goldup, Stephen M.'
'Roessler, Maxie M.'

_publ_section_title
;
 Rotaxane-Based Transition Metal Complexes: Effect of the Mechanical Bond
 on Structure and Electronic Properties.
;
_journal_issue 2
_journal_name_full 'Journal of the American Chemical Society'
_journal_page_first 879
_journal_page_last 889
_journal_paper_doi 10.1021/jacs.8b09715
_journal_volume 141
_journal_year 2019
_chemical_formula_moiety 'C69 H81 Cu N9 O2, 0.25(C4 H10 O), F6 P'
_chemical_formula_sum 'C70 H83.5 Cu F6 N9 O2.25 P'
_chemical_formula_weight 1295.46
_space_group_crystal_system triclinic
_space_group_IT_number 2
_space_group_name_Hall '-P 1'
_space_group_name_H-M_alt 'P -1'
_atom_sites_solution_hydrogens geom
_atom_sites_solution_primary dual
_audit_creation_date 2018-02-12
_audit_creation_method
;
Olex2 1.2
(compiled Nov 22 2016 11:51:51 for OlexSys, GUI svn.r5269)
;
_cell_angle_alpha 107.853(2)
_cell_angle_beta 93.183(2)
_cell_angle_gamma 108.418(2)
_cell_formula_units_Z 2
_cell_length_a 11.4007(2)
_cell_length_b 15.0780(3)
_cell_length_c 22.0734(4)
_cell_measurement_reflns_used 27803
_cell_measurement_temperature 100
_cell_measurement_theta_max 28.9540
_cell_measurement_theta_min 3.1270
_cell_volume 3377.56(13)
_computing_cell_refinement 'CrysAlisPro 1.171.39.34b (Rigaku OD, 2017)'
_computing_data_collection 'CrysAlisPro 1.171.39.34b (Rigaku OD, 2017)'
_computing_data_reduction 'CrysAlisPro 1.171.39.34b (Rigaku OD, 2017)'
_computing_molecular_graphics 'Olex2 (Dolomanov et al., 2009)'
_computing_publication_material 'Olex2 (Dolomanov et al., 2009)'
_computing_structure_refinement 'ShelXL (Sheldrick, 2015)'
_computing_structure_solution 'ShelXT (Sheldrick, 2015)'
_diffrn_ambient_temperature 100.15
_diffrn_detector 'CCD plate'
_diffrn_measured_fraction_theta_full 0.9983
_diffrn_measured_fraction_theta_max 0.9374
_diffrn_measurement_details
;
List of Runs (angles in degrees, time in seconds):

  # Type    Start    End  Width  t~exp~   \w     \q     \k     \f   Frames
--------------------------------------------------------------------------
  1  \w   -112.00  21.00   1.00   50.00    --  -22.20 -72.00  30.00  133
  2  \w   -112.00  21.00   1.00   50.00    --  -22.20 -72.00 -60.00  133
  3  \w   -112.00  21.00   1.00   50.00    --  -22.20 -72.00 150.00  133
  4  \w   -112.00  21.00   1.00   50.00    --  -22.20 -72.00   0.00  133
  5  \w    -67.00  67.00   1.00   50.00    --  -22.20  38.00 150.00  134
  6  \w   -112.00  22.00   1.00   50.00    --  -22.20 -38.00-180.00  134
  7  \w   -112.00  21.00   1.00   50.00    --  -22.20 -72.00-150.00  133
  8  \w    -66.00  44.00   1.00   50.00    --  -22.20  72.00  30.00  110
  9  \w    -66.00  67.00   1.00   50.00    --  -22.20  72.00 -90.00  133
;
_diffrn_measurement_device 'four-circle diffractometer'
_diffrn_measurement_device_type 'XtaLAB AFC12 (RCD3): Kappa single'
_diffrn_measurement_method '\w scans'
_diffrn_orient_matrix_type 'CrysAlisPro convention (1999,Acta A55,543-557)'
_diffrn_orient_matrix_UB_11 -0.0155635000
_diffrn_orient_matrix_UB_12 -0.0089954000
_diffrn_orient_matrix_UB_13 -0.0334242000
_diffrn_orient_matrix_UB_21 0.0381034000
_diffrn_orient_matrix_UB_22 0.0496734000
_diffrn_orient_matrix_UB_23 0.0045637000
_diffrn_orient_matrix_UB_31 0.0522678000
_diffrn_orient_matrix_UB_32 -0.0153598000
_diffrn_orient_matrix_UB_33 -0.0059232000
_diffrn_radiation_monochromator mirror
_diffrn_radiation_probe x-ray
_diffrn_radiation_type 'Mo K\a'
_diffrn_radiation_wavelength 0.71073
_diffrn_reflns_av_R_equivalents 0.0410
_diffrn_reflns_av_unetI/netI 0.0315
_diffrn_reflns_Laue_measured_fraction_full 0.999
_diffrn_reflns_Laue_measured_fraction_max 0.999
_diffrn_reflns_limit_h_max 13
_diffrn_reflns_limit_h_min -14
_diffrn_reflns_limit_k_max 18
_diffrn_reflns_limit_k_min -18
_diffrn_reflns_limit_l_max 27
_diffrn_reflns_limit_l_min -27
_diffrn_reflns_number 70110
_diffrn_reflns_point_group_measured_fraction_full 0.999
_diffrn_reflns_point_group_measured_fraction_max 0.999
_diffrn_reflns_theta_full 25.242
_diffrn_reflns_theta_max 26.000
_diffrn_reflns_theta_min 2.865
_diffrn_source 'Rotating-anode X-ray tube'
_diffrn_source_type 'Rigaku (Mo) X-ray Source'
_exptl_absorpt_coefficient_mu 0.415
_exptl_absorpt_correction_T_max 1.00000
_exptl_absorpt_correction_T_min 0.82116
_exptl_absorpt_correction_type multi-scan
_exptl_absorpt_process_details
;
CrysAlisPro 1.171.39.34b (Rigaku Oxford Diffraction, 2017)
Empirical absorption correction using spherical harmonics,
 implemented in SCALE3 ABSPACK scaling algorithm.
;
_exptl_crystal_colour colourless
_exptl_crystal_colour_primary colourless
_exptl_crystal_density_diffrn 1.274
_exptl_crystal_description block
_exptl_crystal_F_000 1365
_exptl_crystal_size_max 0.2
_exptl_crystal_size_mid 0.1
_exptl_crystal_size_min 0.1
_refine_diff_density_max 1.503
_refine_diff_density_min -0.542
_refine_diff_density_rms 0.063
_refine_ls_extinction_method none
_refine_ls_goodness_of_fit_ref 1.091
_refine_ls_hydrogen_treatment constr
_refine_ls_matrix_type full
_refine_ls_number_parameters 844
_refine_ls_number_reflns 13273
_refine_ls_number_restraints 0
_refine_ls_restrained_S_all 1.091
_refine_ls_R_factor_all 0.0633
_refine_ls_R_factor_gt 0.0544
_refine_ls_shift/su_max 0.002
_refine_ls_shift/su_mean 0.000
_refine_ls_structure_factor_coef Fsqd
_refine_ls_weighting_details 'w=1/[\s^2^(Fo^2^)+(0.0525P)^2^+4.1126P] where P=(Fo^2^+2Fc^2^)/3'
_refine_ls_weighting_scheme calc
_refine_ls_wR_factor_gt 0.1261
_refine_ls_wR_factor_ref 0.1308
_reflns_Friedel_coverage 0.000
_reflns_number_gt 11733
_reflns_number_total 13273
_reflns_threshold_expression 'I > 2\s(I)'
_cod_data_source_file ja8b09715_si_010.cif
_cod_data_source_block 6-Cu(I)
_cod_original_cell_volume 3377.55(12)
_cod_original_formula_sum 'C70 H83.50 Cu F6 N9 O2.25 P'
_cod_database_code 4133341
_chemical_oxdiff_usercomment 888/4
_shelx_space_group_comment
;
The symmetry employed for this shelxl refinement is uniquely defined
by the following loop, which should always be used as a source of
symmetry information in preference to the above space-group names.
They are only intended as comments.
;
_shelx_estimated_absorpt_t_max 0.960
_shelx_estimated_absorpt_t_min 0.922
_reflns_odcompleteness_completeness 99.83
_reflns_odcompleteness_iscentric 1
_reflns_odcompleteness_theta 27.42
_olex2_refinement_description
;
1. Fixed Uiso
 At 1.2 times of:
  All C(H) groups, All C(H,H) groups
 At 1.5 times of:
  All C(H,H,H) groups
2. Others
 Fixed Sof: O71(0.25) C70(0.25) H70A(0.25) H70B(0.25) H70C(0.25) C71(0.25)
 H71A(0.25) H71B(0.25) C72(0.25) H72A(0.25) H72B(0.25) C73(0.25) H73A(0.25)
 H73B(0.25) H73C(0.25)
3.a Secondary CH2 refined with riding coordinates:
 C11(H11A,H11B), C12(H12A,H12B), C13(H13A,H13B), C20(H20A,H20B), C21(H21A,
 H21B), C22(H22A,H22B), C23(H23A,H23B), C30(H30A,H30B), C31(H31A,H31B),
 C32(H32A,H32B), C71(H71A,H71B), C72(H72A,H72B)
3.b Aromatic/amide H refined with riding coordinates:
 C2(H2), C3(H3), C4(H4), C7(H7), C8(H8), C9(H9), C15(H15), C16(H16), C18(H18),
 C19(H19), C25(H25), C26(H26), C28(H28), C29(H29), C33(H33), C36(H36), C37(H37),
  C38(H38), C41(H41), C43(H43), C45(H45), C47(H47), C57(H57), C59(H59), C61(H61)
3.c Idealised Me refined as rotating group:
 C49(H49A,H49B,H49C), C50(H50A,H50B,H50C), C51(H51A,H51B,H51C), C53(H53A,H53B,
 H53C), C54(H54A,H54B,H54C), C55(H55A,H55B,H55C), C63(H63A,H63B,H63C), C64(H64A,
 H64B,H64C), C65(H65A,H65B,H65C), C67(H67A,H67B,H67C), C68(H68A,H68B,H68C),
 C69(H69A,H69B,H69C), C70(H70A,H70B,H70C), C73(H73A,H73B,H73C)
;
_shelx_shelxl_version_number 2018/1
_olex2_submission_special_instructions 'No special instructions were received'
_oxdiff_exptl_absorpt_empirical_details
;
Empirical correction (ABSPACK) includes:
- Absorption correction using spherical harmonics
- Frame scaling
;
_oxdiff_exptl_absorpt_empirical_full_max 1.830
_oxdiff_exptl_absorpt_empirical_full_min 0.665

loop_
_space_group_symop_operation_xyz
'x, y, z'
'-x, -y, -z'

loop_
_atom_site_label
_atom_site_type_symbol
_atom_site_fract_x
_atom_site_fract_y
_atom_site_fract_z
_atom_site_U_iso_or_equiv
_atom_site_adp_type
_atom_site_occupancy
_atom_site_site_symmetry_order
_atom_site_calc_flag
_atom_site_refinement_flags_posn
_atom_site_refinement_flags_adp
_atom_site_refinement_flags_occupancy
_atom_site_disorder_assembly
_atom_site_disorder_group
Cu01 Cu 0.44356(3) 0.26889(2) 0.60741(2) 0.02116(9) Uani 1 1 d . . . . .
O1 O 0.22088(17) 0.56871(14) 0.84483(8) 0.0284(4) Uani 1 1 d . . . . .
O2 O 0.5145(2) 0.81376(17) 0.80063(11) 0.0432(5) Uani 1 1 d . . . . .
N1 N 0.41537(19) 0.13604(15) 0.62022(9) 0.0209(4) Uani 1 1 d . . . . .
N2 N 0.59210(19) 0.24194(15) 0.56928(9) 0.0203(4) Uani 1 1 d . . . . .
N7 N 0.47772(19) 0.38084(15) 0.69803(9) 0.0205(4) Uani 1 1 d . . . . .
N4 N 0.5451(2) 0.41142(16) 0.75543(9) 0.0238(5) Uani 1 1 d . . . . .
N3 N 0.52032(19) 0.49258(15) 0.79079(9) 0.0198(4) Uani 1 1 d . . . . .
N6 N 0.32422(18) 0.33621(14) 0.58743(9) 0.0164(4) Uani 1 1 d . . . . .
N5 N 0.2890(2) 0.15387(17) 0.48431(10) 0.0331(6) Uani 1 1 d . . . . .
N8 N 0.2747(3) 0.08739(18) 0.42754(10) 0.0361(6) Uani 1 1 d . . . . .
N9 N 0.2177(2) 0.11390(14) 0.38391(9) 0.0201(4) Uani 1 1 d . . . . .
C1 C 0.3212(3) 0.0853(2) 0.64367(12) 0.0273(6) Uani 1 1 d . . . . .
C2 C 0.2992(3) -0.0142(2) 0.63666(14) 0.0338(6) Uani 1 1 d . . . . .
H2 H 0.229904 -0.050251 0.651894 0.041 Uiso 1 1 calc R . . . .
C3 C 0.3789(3) -0.0597(2) 0.60745(13) 0.0342(7) Uani 1 1 d . . . . .
H3 H 0.364862 -0.127354 0.602168 0.041 Uiso 1 1 calc R . . . .
C4 C 0.4794(3) -0.00588(19) 0.58596(12) 0.0287(6) Uani 1 1 d . . . . .
H4 H 0.536496 -0.035441 0.566617 0.034 Uiso 1 1 calc R . . . .
C5 C 0.4956(2) 0.09239(18) 0.59311(11) 0.0221(5) Uani 1 1 d . . . . .
C6 C 0.6032(2) 0.15681(18) 0.57288(11) 0.0218(5) Uani 1 1 d . . . . .
C7 C 0.7087(3) 0.1319(2) 0.55922(12) 0.0291(6) Uani 1 1 d . . . . .
H7 H 0.714728 0.072070 0.562438 0.035 Uiso 1 1 calc R . . . .
C8 C 0.8043(3) 0.1957(2) 0.54092(13) 0.0345(7) Uani 1 1 d . . . . .
H8 H 0.877825 0.180735 0.531981 0.041 Uiso 1 1 calc R . . . .
C9 C 0.7925(3) 0.2814(2) 0.53572(13) 0.0329(6) Uani 1 1 d . . . . .
H9 H 0.857239 0.325521 0.522655 0.039 Uiso 1 1 calc R . . . .
C10 C 0.6845(3) 0.3027(2) 0.54980(11) 0.0256(6) Uani 1 1 d . . . . .
C11 C 0.6647(3) 0.3927(2) 0.54243(13) 0.0320(6) Uani 1 1 d . . . . .
H11A H 0.577459 0.373012 0.520767 0.038 Uiso 1 1 calc R . . . .
H11B H 0.721283 0.416606 0.513876 0.038 Uiso 1 1 calc R . . . .
C12 C 0.6879(3) 0.4787(2) 0.60573(13) 0.0323(6) Uani 1 1 d . . . . .
H12A H 0.633837 0.455416 0.635370 0.039 Uiso 1 1 calc R . . . .
H12B H 0.776428 0.502087 0.626661 0.039 Uiso 1 1 calc R . . . .
C13 C 0.6595(4) 0.5638(2) 0.59323(16) 0.0525(10) Uani 1 1 d . . . . .
H13A H 0.732689 0.601778 0.578152 0.063 Uiso 1 1 calc R . . . .
H13B H 0.587543 0.535058 0.557401 0.063 Uiso 1 1 calc R . . . .
C14 C 0.6298(3) 0.6362(2) 0.64904(14) 0.0370(7) Uani 1 1 d . . . . .
C15 C 0.6843(3) 0.6631(2) 0.71315(14) 0.0340(6) Uani 1 1 d . . . . .
H15 H 0.747638 0.638661 0.722851 0.041 Uiso 1 1 calc R . . . .
C16 C 0.6477(3) 0.7247(2) 0.76278(14) 0.0337(6) Uani 1 1 d . . . . .
H16 H 0.685729 0.742344 0.806213 0.040 Uiso 1 1 calc R . . . .
C17 C 0.5546(3) 0.7609(2) 0.74888(15) 0.0351(7) Uani 1 1 d . . . . .
C18 C 0.5051(3) 0.7393(2) 0.68494(16) 0.0406(7) Uani 1 1 d . . . . .
H18 H 0.446229 0.767448 0.674704 0.049 Uiso 1 1 calc R . . . .
C19 C 0.5421(3) 0.6773(2) 0.63699(15) 0.0409(7) Uani 1 1 d . . . . .
H19 H 0.506104 0.661742 0.593489 0.049 Uiso 1 1 calc R . . . .
C20 C 0.3953(3) 0.8246(2) 0.78789(17) 0.0429(8) Uani 1 1 d . . . . .
H20A H 0.340253 0.766333 0.751204 0.051 Uiso 1 1 calc R . . . .
H20B H 0.407669 0.885063 0.776448 0.051 Uiso 1 1 calc R . . . .
C21 C 0.3365(3) 0.8323(2) 0.84680(17) 0.0456(8) Uani 1 1 d . . . . .
H21A H 0.254825 0.840199 0.838328 0.055 Uiso 1 1 calc R . . . .
H21B H 0.390685 0.892749 0.882318 0.055 Uiso 1 1 calc R . . . .
C22 C 0.3152(3) 0.7428(2) 0.86860(14) 0.0344(6) Uani 1 1 d . . . . .
H22A H 0.396315 0.733367 0.875494 0.041 Uiso 1 1 calc R . . . .
H22B H 0.285126 0.756895 0.910534 0.041 Uiso 1 1 calc R . . . .
C23 C 0.2217(3) 0.6473(2) 0.82110(13) 0.0296(6) Uani 1 1 d . . . . .
H23A H 0.137114 0.652156 0.817581 0.036 Uiso 1 1 calc R . . . .
H23B H 0.246459 0.634427 0.777847 0.036 Uiso 1 1 calc R . . . .
C24 C 0.1668(2) 0.4722(2) 0.80277(12) 0.0259(6) Uani 1 1 d . . . . .
C25 C 0.0977(2) 0.4451(2) 0.74182(12) 0.0264(6) Uani 1 1 d . . . . .
H25 H 0.080039 0.493529 0.727515 0.032 Uiso 1 1 calc R . . . .
C26 C 0.0551(2) 0.3455(2) 0.70219(13) 0.0281(6) Uani 1 1 d . . . . .
H26 H 0.008903 0.327194 0.660398 0.034 Uiso 1 1 calc R . . . .
C27 C 0.0774(2) 0.2723(2) 0.72135(13) 0.0274(6) Uani 1 1 d . . . . .
C28 C 0.1417(3) 0.3013(2) 0.78403(13) 0.0299(6) Uani 1 1 d . . . . .
H28 H 0.155129 0.252299 0.799304 0.036 Uiso 1 1 calc R . . . .
C29 C 0.1862(3) 0.3995(2) 0.82425(13) 0.0304(6) Uani 1 1 d . . . . .
H29 H 0.229989 0.417387 0.866551 0.037 Uiso 1 1 calc R . . . .
C30 C 0.0302(3) 0.1646(2) 0.67732(14) 0.0322(6) Uani 1 1 d . . . . .
H30A H -0.045345 0.152982 0.647393 0.039 Uiso 1 1 calc R . . . .
H30B H 0.004177 0.122032 0.704055 0.039 Uiso 1 1 calc R . . . .
C31 C 0.1240(3) 0.1308(2) 0.63705(13) 0.0313(6) Uani 1 1 d . . . . .
H31A H 0.082172 0.060950 0.608229 0.038 Uiso 1 1 calc R . . . .
H31B H 0.149920 0.172244 0.609585 0.038 Uiso 1 1 calc R . . . .
C32 C 0.2403(3) 0.1387(2) 0.67901(13) 0.0303(6) Uani 1 1 d . . . . .
H32A H 0.291976 0.209963 0.699994 0.036 Uiso 1 1 calc R . . . .
H32B H 0.213300 0.111764 0.713590 0.036 Uiso 1 1 calc R . . . .
C33 C 0.4381(2) 0.51299(18) 0.75590(11) 0.0190(5) Uani 1 1 d . . . . .
H33 H 0.405994 0.565551 0.769580 0.023 Uiso 1 1 calc R . . . .
C34 C 0.4111(2) 0.44064(17) 0.69602(11) 0.0165(5) Uani 1 1 d . . . . .
C35 C 0.3299(2) 0.41960(16) 0.63595(10) 0.0156(5) Uani 1 1 d . . . . .
C36 C 0.2632(2) 0.47961(17) 0.62942(11) 0.0197(5) Uani 1 1 d . . . . .
H36 H 0.274926 0.540156 0.663226 0.024 Uiso 1 1 calc R . . . .
C37 C 0.1798(2) 0.45061(18) 0.57337(11) 0.0223(5) Uani 1 1 d . . . . .
H37 H 0.131501 0.489736 0.568295 0.027 Uiso 1 1 calc R . . . .
C38 C 0.1681(2) 0.36311(18) 0.52467(11) 0.0215(5) Uani 1 1 d . . . . .
H38 H 0.108428 0.339737 0.486389 0.026 Uiso 1 1 calc R . . . .
C39 C 0.2440(2) 0.30967(17) 0.53210(10) 0.0168(5) Uani 1 1 d . . . . .
C40 C 0.2407(2) 0.22265(17) 0.47778(11) 0.0191(5) Uani 1 1 d . . . . .
C41 C 0.1939(2) 0.19640(17) 0.41367(11) 0.0199(5) Uani 1 1 d . . . . .
H41 H 0.153328 0.229800 0.394520 0.024 Uiso 1 1 calc R . . . .
C42 C 0.1910(2) 0.05422(17) 0.31628(11) 0.0225(5) Uani 1 1 d . . . . .
C43 C 0.1029(3) 0.06339(19) 0.27504(12) 0.0300(6) Uani 1 1 d . . . . .
H43 H 0.063323 0.110770 0.290616 0.036 Uiso 1 1 calc R . . . .
C44 C 0.0730(3) 0.0019(2) 0.21010(13) 0.0347(7) Uani 1 1 d . . . . .
C45 C 0.1328(3) -0.0673(2) 0.19017(12) 0.0319(6) Uani 1 1 d . . . . .
H45 H 0.112489 -0.109568 0.146264 0.038 Uiso 1 1 calc R . . . .
C46 C 0.2209(3) -0.07734(19) 0.23150(12) 0.0273(6) Uani 1 1 d . . . . .
C47 C 0.2511(2) -0.01328(18) 0.29580(12) 0.0232(5) Uani 1 1 d . . . . .
H47 H 0.312704 -0.016282 0.325159 0.028 Uiso 1 1 calc R . . . .
C48 C -0.0264(4) 0.0111(2) 0.16390(14) 0.0469(9) Uani 1 1 d . . . . .
C49 C -0.0530(4) -0.0614(3) 0.09705(18) 0.0654(11) Uani 1 1 d . . . . .
H49A H 0.023045 -0.048755 0.077566 0.098 Uiso 1 1 calc GR . . . .
H49B H -0.119709 -0.054009 0.071206 0.098 Uiso 1 1 calc GR . . . .
H49C H -0.079926 -0.129183 0.098362 0.098 Uiso 1 1 calc GR . . . .
C50 C -0.1592(3) -0.0152(3) 0.18795(16) 0.0475(8) Uani 1 1 d . . . . .
H50A H -0.186723 -0.083878 0.187640 0.071 Uiso 1 1 calc GR . . . .
H50B H -0.221239 -0.008056 0.159005 0.071 Uiso 1 1 calc GR . . . .
H50C H -0.150842 0.030199 0.231904 0.071 Uiso 1 1 calc GR . . . .
C51 C 0.0060(3) 0.1170(2) 0.16740(17) 0.0484(9) Uani 1 1 d . . . . .
H51A H 0.011228 0.159069 0.211973 0.073 Uiso 1 1 calc GR . . . .
H51B H -0.059040 0.122304 0.139181 0.073 Uiso 1 1 calc GR . . . .
H51C H 0.086991 0.139079 0.153346 0.073 Uiso 1 1 calc GR . . . .
C52 C 0.2851(3) -0.1545(2) 0.21024(13) 0.0346(7) Uani 1 1 d . . . . .
C53 C 0.2313(3) -0.2260(3) 0.14140(15) 0.0492(9) Uani 1 1 d . . . . .
H53A H 0.141050 -0.259846 0.137851 0.074 Uiso 1 1 calc GR . . . .
H53B H 0.272712 -0.275472 0.130629 0.074 Uiso 1 1 calc GR . . . .
H53C H 0.245631 -0.188824 0.111448 0.074 Uiso 1 1 calc GR . . . .
C54 C 0.4257(3) -0.1006(3) 0.21524(18) 0.0566(10) Uani 1 1 d . . . . .
H54A H 0.438446 -0.062072 0.186077 0.085 Uiso 1 1 calc GR . . . .
H54B H 0.467593 -0.149581 0.203139 0.085 Uiso 1 1 calc GR . . . .
H54C H 0.460972 -0.055771 0.259722 0.085 Uiso 1 1 calc GR . . . .
C55 C 0.2660(3) -0.2188(2) 0.25403(15) 0.0419(8) Uani 1 1 d . . . . .
H55A H 0.299196 -0.175669 0.299066 0.063 Uiso 1 1 calc GR . . . .
H55B H 0.310438 -0.265835 0.241166 0.063 Uiso 1 1 calc GR . . . .
H55C H 0.176330 -0.255517 0.249643 0.063 Uiso 1 1 calc GR . . . .
C56 C 0.5855(2) 0.54654(18) 0.85602(11) 0.0213(5) Uani 1 1 d . . . . .
C57 C 0.5223(2) 0.5855(2) 0.90295(12) 0.0257(6) Uani 1 1 d . . . . .
H57 H 0.437055 0.578030 0.892163 0.031 Uiso 1 1 calc R . . . .
C58 C 0.5859(3) 0.6360(2) 0.96659(12) 0.0290(6) Uani 1 1 d . . . . .
C59 C 0.7114(3) 0.6463(2) 0.97903(12) 0.0298(6) Uani 1 1 d . . . . .
H59 H 0.755935 0.682276 1.021806 0.036 Uiso 1 1 calc R . . . .
C60 C 0.7750(2) 0.60660(19) 0.93188(12) 0.0245(5) Uani 1 1 d . . . . .
C61 C 0.7092(2) 0.55576(19) 0.86923(11) 0.0222(5) Uani 1 1 d . . . . .
H61 H 0.749304 0.527584 0.835766 0.027 Uiso 1 1 calc R . . . .
C62 C 0.9137(2) 0.6211(2) 0.94761(13) 0.0287(6) Uani 1 1 d . . . . .
C63 C 0.9925(3) 0.7216(3) 0.9440(2) 0.0657(12) Uani 1 1 d . . . . .
H63A H 0.977751 0.721115 0.899744 0.099 Uiso 1 1 calc GR . . . .
H63B H 1.081580 0.734083 0.956767 0.099 Uiso 1 1 calc GR . . . .
H63C H 0.968829 0.774256 0.973306 0.099 Uiso 1 1 calc GR . . . .
C64 C 0.9486(3) 0.5390(3) 0.90026(15) 0.0419(8) Uani 1 1 d . . . . .
H64A H 0.894010 0.473949 0.899960 0.063 Uiso 1 1 calc GR . . . .
H64B H 1.036204 0.548026 0.913700 0.063 Uiso 1 1 calc GR . . . .
H64C H 0.937980 0.542668 0.856826 0.063 Uiso 1 1 calc GR . . . .
C65 C 0.9454(3) 0.6198(3) 1.01521(15) 0.0571(11) Uani 1 1 d . . . . .
H65A H 0.932355 0.675943 1.047089 0.086 Uiso 1 1 calc GR . . . .
H65B H 1.033263 0.625259 1.023219 0.086 Uiso 1 1 calc GR . . . .
H65C H 0.890995 0.557316 1.018809 0.086 Uiso 1 1 calc GR . . . .
C66 C 0.5193(3) 0.6795(3) 1.02074(13) 0.0388(7) Uani 1 1 d . . . . .
C67 C 0.5434(4) 0.7880(3) 1.02814(15) 0.0534(10) Uani 1 1 d . . . . .
H67A H 0.633931 0.825081 1.038523 0.080 Uiso 1 1 calc GR . . . .
H67B H 0.502661 0.816919 1.063003 0.080 Uiso 1 1 calc GR . . . .
H67C H 0.509193 0.791735 0.987644 0.080 Uiso 1 1 calc GR . . . .
C68 C 0.3778(3) 0.6207(3) 1.00506(15) 0.0545(10) Uani 1 1 d . . . . .
H68A H 0.341225 0.628792 0.966737 0.082 Uiso 1 1 calc GR . . . .
H68B H 0.338339 0.645676 1.041760 0.082 Uiso 1 1 calc GR . . . .
H68C H 0.363394 0.550091 0.996688 0.082 Uiso 1 1 calc GR . . . .
C69 C 0.5701(3) 0.6741(3) 1.08527(14) 0.0490(9) Uani 1 1 d . . . . .
H69A H 0.563221 0.605410 1.079466 0.074 Uiso 1 1 calc GR . . . .
H69B H 0.520985 0.695711 1.118108 0.074 Uiso 1 1 calc GR . . . .
H69C H 0.658216 0.717569 1.099220 0.074 Uiso 1 1 calc GR . . . .
O71 O 0.500000 0.000000 0.000000 0.080(3) Uani 0.5 2 d S T P . .
C70 C 0.3022(15) 0.0118(13) 0.0405(9) 0.062(5) Uani 0.25 1 d . . . A 1
H70A H 0.275126 0.019765 0.000144 0.093 Uiso 0.25 1 calc GR . . A 1
H70B H 0.333846 0.076833 0.075015 0.093 Uiso 0.25 1 calc GR . . A 1
H70C H 0.230845 -0.032776 0.052015 0.093 Uiso 0.25 1 calc GR . . A 1
C71 C 0.4079(13) -0.0332(11) 0.0314(7) 0.043(3) Uani 0.25 1 d . . . A 1
H71A H 0.447684 -0.024272 0.074875 0.052 Uiso 0.25 1 calc R . . A 1
H71B H 0.367133 -0.105752 0.008579 0.052 Uiso 0.25 1 calc R . . A 1
C72 C 0.4026(14) 0.0156(12) 0.0120(7) 0.045(3) Uani 0.25 1 d . . . A 2
H72A H 0.356162 0.007801 -0.029676 0.054 Uiso 0.25 1 calc R . . A 2
H72B H 0.428115 0.086699 0.038773 0.054 Uiso 0.25 1 calc R . . A 2
C73 C 0.3143(19) -0.0376(15) 0.0423(9) 0.067(5) Uiso 0.25 1 d . . . A 2
H73A H 0.246394 -0.091004 0.009422 0.101 Uiso 0.25 1 calc GR . . A 2
H73B H 0.279666 0.007741 0.071202 0.101 Uiso 0.25 1 calc GR . . A 2
H73C H 0.355598 -0.066238 0.067349 0.101 Uiso 0.25 1 calc GR . . A 2
P1 P -0.08778(6) 0.29851(5) 0.36042(3) 0.02390(15) Uani 1 1 d . . . . .
F1 F -0.21658(15) 0.30071(13) 0.38487(8) 0.0393(4) Uani 1 1 d . . . . .
F2 F -0.01198(15) 0.39700(11) 0.42024(8) 0.0341(4) Uani 1 1 d . . . . .
F3 F -0.07332(15) 0.23202(11) 0.40292(7) 0.0295(3) Uani 1 1 d . . . . .
F4 F 0.04176(16) 0.29625(13) 0.33637(8) 0.0384(4) Uani 1 1 d . . . . .
F5 F -0.16265(17) 0.19944(12) 0.30087(8) 0.0410(4) Uani 1 1 d . . . . .
F6 F -0.10234(17) 0.36483(12) 0.31821(8) 0.0401(4) Uani 1 1 d . . . . .

loop_
_atom_site_aniso_label
_atom_site_aniso_U_11
_atom_site_aniso_U_22
_atom_site_aniso_U_33
_atom_site_aniso_U_23
_atom_site_aniso_U_13
_atom_site_aniso_U_12
Cu01 0.02429(17) 0.01941(16) 0.02135(16) 0.00428(12) 0.00267(12) 0.01254(13)
O1 0.0272(10) 0.0342(10) 0.0216(9) 0.0074(8) 0.0021(8) 0.0104(8)
O2 0.0313(12) 0.0459(13) 0.0464(13) 0.0084(10) 0.0019(10) 0.0134(10)
N1 0.0228(11) 0.0213(10) 0.0173(10) 0.0046(8) -0.0005(8) 0.0086(9)
N2 0.0232(11) 0.0225(10) 0.0127(9) 0.0009(8) 0.0003(8) 0.0103(9)
N7 0.0220(11) 0.0231(10) 0.0137(9) 0.0008(8) -0.0013(8) 0.0105(9)
N4 0.0279(12) 0.0266(11) 0.0139(9) -0.0002(8) -0.0027(8) 0.0137(9)
N3 0.0176(10) 0.0252(11) 0.0133(9) 0.0005(8) 0.0006(8) 0.0091(8)
N6 0.0178(10) 0.0171(9) 0.0133(9) 0.0028(8) 0.0020(8) 0.0072(8)
N5 0.0540(16) 0.0314(12) 0.0150(10) -0.0044(9) -0.0064(10) 0.0304(12)
N8 0.0600(17) 0.0348(13) 0.0176(11) -0.0010(9) -0.0046(11) 0.0336(13)
N9 0.0293(12) 0.0167(10) 0.0121(9) 0.0011(8) -0.0012(8) 0.0098(9)
C1 0.0272(14) 0.0278(13) 0.0209(12) 0.0052(10) -0.0035(11) 0.0058(11)
C2 0.0375(17) 0.0253(14) 0.0308(14) 0.0099(12) -0.0007(12) 0.0014(12)
C3 0.0468(18) 0.0181(13) 0.0291(14) 0.0029(11) -0.0093(13) 0.0075(12)
C4 0.0371(16) 0.0232(13) 0.0227(13) 0.0001(10) -0.0057(11) 0.0157(12)
C5 0.0281(14) 0.0216(12) 0.0152(11) 0.0013(9) -0.0038(10) 0.0128(11)
C6 0.0260(13) 0.0253(13) 0.0119(11) -0.0005(9) -0.0032(9) 0.0137(11)
C7 0.0320(15) 0.0358(15) 0.0209(12) 0.0025(11) 0.0007(11) 0.0212(13)
C8 0.0288(15) 0.0526(18) 0.0226(13) 0.0060(13) 0.0053(11) 0.0215(14)
C9 0.0250(15) 0.0439(17) 0.0242(13) 0.0078(12) 0.0045(11) 0.0084(13)
C10 0.0277(14) 0.0301(14) 0.0146(11) 0.0043(10) 0.0008(10) 0.0081(11)
C11 0.0377(16) 0.0303(14) 0.0249(13) 0.0103(11) 0.0048(12) 0.0072(12)
C12 0.0340(16) 0.0285(14) 0.0284(14) 0.0097(12) 0.0029(12) 0.0035(12)
C13 0.093(3) 0.0291(16) 0.0345(17) 0.0135(13) 0.0100(18) 0.0174(17)
C14 0.0442(18) 0.0241(14) 0.0366(16) 0.0134(12) 0.0019(14) 0.0021(13)
C15 0.0313(16) 0.0286(14) 0.0377(16) 0.0091(12) 0.0011(12) 0.0076(12)
C16 0.0236(15) 0.0323(15) 0.0356(15) 0.0081(12) -0.0010(12) 0.0016(12)
C17 0.0244(15) 0.0289(14) 0.0458(17) 0.0110(13) 0.0081(13) 0.0024(12)
C18 0.0279(16) 0.0448(18) 0.0499(19) 0.0243(15) 0.0004(14) 0.0069(14)
C19 0.0393(18) 0.0362(16) 0.0374(16) 0.0153(14) -0.0038(14) -0.0005(14)
C20 0.0331(17) 0.0359(17) 0.061(2) 0.0172(15) 0.0033(15) 0.0141(14)
C21 0.0336(17) 0.0381(17) 0.061(2) 0.0069(15) 0.0004(15) 0.0177(14)
C22 0.0304(16) 0.0378(16) 0.0309(15) 0.0034(12) 0.0027(12) 0.0149(13)
C23 0.0270(15) 0.0352(15) 0.0272(13) 0.0078(12) 0.0044(11) 0.0147(12)
C24 0.0205(13) 0.0339(14) 0.0219(12) 0.0074(11) 0.0056(10) 0.0095(11)
C25 0.0196(13) 0.0338(14) 0.0267(13) 0.0119(11) 0.0037(10) 0.0092(11)
C26 0.0202(13) 0.0356(15) 0.0256(13) 0.0111(11) 0.0007(11) 0.0058(11)
C27 0.0179(13) 0.0327(14) 0.0293(14) 0.0108(11) 0.0060(11) 0.0051(11)
C28 0.0271(15) 0.0364(15) 0.0294(14) 0.0156(12) 0.0061(11) 0.0109(12)
C29 0.0265(15) 0.0434(16) 0.0225(13) 0.0124(12) 0.0046(11) 0.0125(12)
C30 0.0246(14) 0.0324(15) 0.0351(15) 0.0109(12) 0.0010(12) 0.0052(12)
C31 0.0305(15) 0.0280(14) 0.0284(14) 0.0079(11) 0.0004(12) 0.0037(12)
C32 0.0282(15) 0.0310(14) 0.0261(13) 0.0078(11) 0.0038(11) 0.0050(12)
C33 0.0167(12) 0.0211(12) 0.0152(11) 0.0012(9) 0.0010(9) 0.0066(10)
C34 0.0151(12) 0.0172(11) 0.0142(11) 0.0026(9) 0.0018(9) 0.0046(9)
C35 0.0146(11) 0.0153(11) 0.0130(10) 0.0016(9) 0.0023(9) 0.0031(9)
C36 0.0224(13) 0.0169(11) 0.0169(11) 0.0008(9) 0.0025(10) 0.0079(10)
C37 0.0266(14) 0.0234(12) 0.0193(12) 0.0043(10) 0.0023(10) 0.0149(11)
C38 0.0244(13) 0.0222(12) 0.0152(11) 0.0016(9) -0.0037(10) 0.0106(10)
C39 0.0196(12) 0.0163(11) 0.0126(10) 0.0021(9) 0.0007(9) 0.0067(9)
C40 0.0223(13) 0.0165(11) 0.0169(11) 0.0026(9) 0.0008(9) 0.0083(10)
C41 0.0275(13) 0.0140(11) 0.0166(11) 0.0021(9) -0.0021(10) 0.0094(10)
C42 0.0326(15) 0.0152(11) 0.0128(11) -0.0001(9) 0.0013(10) 0.0045(10)
C43 0.0513(18) 0.0191(12) 0.0172(12) 0.0013(10) -0.0025(12) 0.0155(12)
C44 0.058(2) 0.0219(13) 0.0186(13) 0.0032(11) -0.0046(13) 0.0119(13)
C45 0.0468(18) 0.0240(13) 0.0131(12) -0.0015(10) 0.0009(11) 0.0051(12)
C46 0.0275(14) 0.0217(13) 0.0210(12) -0.0017(10) 0.0063(11) 0.0016(11)
C47 0.0239(13) 0.0208(12) 0.0174(12) 0.0000(10) 0.0014(10) 0.0045(10)
C48 0.075(3) 0.0321(16) 0.0248(15) 0.0031(12) -0.0154(15) 0.0180(16)
C49 0.067(3) 0.065(3) 0.050(2) -0.0020(19) -0.0202(19) 0.030(2)
C50 0.050(2) 0.0454(19) 0.0420(18) 0.0133(15) -0.0025(16) 0.0142(16)
C51 0.045(2) 0.0400(18) 0.052(2) 0.0155(15) -0.0195(16) 0.0076(15)
C52 0.0278(15) 0.0338(15) 0.0256(14) -0.0100(12) 0.0060(12) 0.0080(12)
C53 0.051(2) 0.0443(19) 0.0331(17) -0.0151(14) 0.0009(15) 0.0203(16)
C54 0.0341(18) 0.051(2) 0.054(2) -0.0173(17) 0.0130(16) 0.0085(16)
C55 0.0473(19) 0.0378(17) 0.0382(17) -0.0011(13) 0.0050(14) 0.0258(15)
C56 0.0224(13) 0.0243(12) 0.0109(11) -0.0006(9) -0.0009(9) 0.0071(10)
C57 0.0200(13) 0.0347(14) 0.0171(12) 0.0013(10) -0.0004(10) 0.0107(11)
C58 0.0266(14) 0.0378(15) 0.0155(12) -0.0014(11) 0.0026(10) 0.0124(12)
C59 0.0243(14) 0.0385(15) 0.0150(12) -0.0032(11) -0.0038(10) 0.0089(12)
C60 0.0215(13) 0.0280(13) 0.0188(12) 0.0034(10) -0.0009(10) 0.0068(11)
C61 0.0203(13) 0.0291(13) 0.0150(11) 0.0038(10) 0.0033(10) 0.0094(10)
C62 0.0177(13) 0.0373(15) 0.0236(13) 0.0029(11) -0.0007(10) 0.0077(11)
C63 0.0279(18) 0.051(2) 0.113(4) 0.031(2) 0.009(2) 0.0056(16)
C64 0.0268(16) 0.056(2) 0.0341(16) -0.0015(14) -0.0011(13) 0.0196(15)
C65 0.0371(19) 0.108(3) 0.0249(15) 0.0089(18) -0.0016(14) 0.039(2)
C66 0.0334(16) 0.058(2) 0.0159(12) -0.0056(13) 0.0004(11) 0.0229(15)
C67 0.060(2) 0.067(2) 0.0274(16) -0.0081(15) 0.0004(15) 0.039(2)
C68 0.0336(18) 0.090(3) 0.0241(15) -0.0053(16) 0.0105(13) 0.0231(18)
C69 0.049(2) 0.080(3) 0.0182(14) 0.0042(15) 0.0105(13) 0.0337(19)
O71 0.052(5) 0.127(8) 0.045(4) 0.032(5) 0.011(4) 0.008(5)
C70 0.060(10) 0.063(10) 0.111(14) 0.063(10) 0.062(10) 0.044(8)
C71 0.050(9) 0.040(7) 0.043(7) 0.016(6) 0.016(6) 0.017(6)
C72 0.049(9) 0.051(8) 0.048(8) 0.026(7) 0.010(7) 0.027(7)
P1 0.0280(4) 0.0200(3) 0.0224(3) 0.0033(3) -0.0025(3) 0.0117(3)
F1 0.0288(9) 0.0458(10) 0.0417(10) 0.0085(8) -0.0004(7) 0.0185(8)
F2 0.0363(9) 0.0227(8) 0.0353(9) -0.0012(7) -0.0116(7) 0.0134(7)
F3 0.0321(9) 0.0264(8) 0.0301(8) 0.0109(6) -0.0010(7) 0.0100(7)
F4 0.0408(10) 0.0419(10) 0.0455(10) 0.0209(8) 0.0169(8) 0.0243(8)
F5 0.0561(11) 0.0266(8) 0.0292(8) -0.0035(7) -0.0142(8) 0.0161(8)
F6 0.0565(11) 0.0347(9) 0.0354(9) 0.0146(7) -0.0017(8) 0.0231(8)

loop_
_atom_type_symbol
_atom_type_description
_atom_type_scat_dispersion_real
_atom_type_scat_dispersion_imag
_atom_type_scat_source
C C 0.0033 0.0016 'International Tables Vol C Tables 4.2.6.8 and 6.1.1.4'
H H 0.0000 0.0000 'International Tables Vol C Tables 4.2.6.8 and 6.1.1.4'
Cu Cu 0.3201 1.2651 'International Tables Vol C Tables 4.2.6.8 and 6.1.1.4'
F F 0.0171 0.0103 'International Tables Vol C Tables 4.2.6.8 and 6.1.1.4'
N N 0.0061 0.0033 'International Tables Vol C Tables 4.2.6.8 and 6.1.1.4'
O O 0.0106 0.0060 'International Tables Vol C Tables 4.2.6.8 and 6.1.1.4'
P P 0.1023 0.0942 'International Tables Vol C Tables 4.2.6.8 and 6.1.1.4'

loop_
_geom_angle_atom_site_label_1
_geom_angle_atom_site_label_2
_geom_angle_atom_site_label_3
_geom_angle
_geom_angle_site_symmetry_1
_geom_angle_site_symmetry_3
N1 Cu01 N7 109.23(8) . .
N1 Cu01 N6 132.86(8) . .
N2 Cu01 N1 82.51(8) . .
N2 Cu01 N7 118.63(8) . .
N2 Cu01 N6 134.04(8) . .
N6 Cu01 N7 81.04(8) . .
C24 O1 C23 117.8(2) . .
C17 O2 C20 116.7(2) . .
C1 N1 Cu01 127.95(18) . .
C1 N1 C5 119.4(2) . .
C5 N1 Cu01 112.02(16) . .
C6 N2 Cu01 112.40(17) . .
C10 N2 Cu01 128.16(17) . .
C10 N2 C6 118.8(2) . .
N4 N7 Cu01 139.39(16) . .
N4 N7 C34 110.41(19) . .
C34 N7 Cu01 110.19(14) . .
N7 N4 N3 105.68(19) . .
N4 N3 C56 119.11(19) . .
C33 N3 N4 111.63(19) . .
C33 N3 C56 129.2(2) . .
C35 N6 Cu01 114.64(15) . .
C39 N6 Cu01 128.27(15) . .
C39 N6 C35 117.07(19) . .
N8 N5 C40 109.0(2) . .
N5 N8 N9 107.4(2) . .
N8 N9 C42 119.91(19) . .
C41 N9 N8 110.22(19) . .
C41 N9 C42 129.9(2) . .
N1 C1 C2 121.1(3) . .
N1 C1 C32 118.3(2) . .
C2 C1 C32 120.6(3) . .
C1 C2 H2 120.3 . .
C3 C2 C1 119.4(3) . .
C3 C2 H2 120.3 . .
C2 C3 H3 120.3 . .
C2 C3 C4 119.4(3) . .
C4 C3 H3 120.3 . .
C3 C4 H4 120.6 . .
C3 C4 C5 118.8(3) . .
C5 C4 H4 120.6 . .
N1 C5 C4 121.7(2) . .
N1 C5 C6 115.8(2) . .
C4 C5 C6 122.5(2) . .
N2 C6 C5 115.6(2) . .
N2 C6 C7 122.0(2) . .
C7 C6 C5 122.4(2) . .
C6 C7 H7 120.6 . .
C8 C7 C6 118.8(3) . .
C8 C7 H7 120.6 . .
C7 C8 H8 120.3 . .
C9 C8 C7 119.5(3) . .
C9 C8 H8 120.3 . .
C8 C9 H9 120.3 . .
C8 C9 C10 119.4(3) . .
C10 C9 H9 120.3 . .
N2 C10 C9 121.4(2) . .
N2 C10 C11 117.1(2) . .
C9 C10 C11 121.6(3) . .
C10 C11 H11A 108.6 . .
C10 C11 H11B 108.6 . .
C10 C11 C12 114.7(2) . .
H11A C11 H11B 107.6 . .
C12 C11 H11A 108.6 . .
C12 C11 H11B 108.6 . .
C11 C12 H12A 109.6 . .
C11 C12 H12B 109.6 . .
H12A C12 H12B 108.1 . .
C13 C12 C11 110.4(2) . .
C13 C12 H12A 109.6 . .
C13 C12 H12B 109.6 . .
C12 C13 H13A 108.0 . .
C12 C13 H13B 108.0 . .
H13A C13 H13B 107.3 . .
C14 C13 C12 117.2(3) . .
C14 C13 H13A 108.0 . .
C14 C13 H13B 108.0 . .
C15 C14 C13 123.5(3) . .
C19 C14 C13 119.1(3) . .
C19 C14 C15 117.4(3) . .
C14 C15 H15 119.5 . .
C16 C15 C14 121.1(3) . .
C16 C15 H15 119.5 . .
C15 C16 H16 120.1 . .
C15 C16 C17 119.8(3) . .
C17 C16 H16 120.1 . .
O2 C17 C16 116.7(3) . .
O2 C17 C18 123.8(3) . .
C18 C17 C16 119.5(3) . .
C17 C18 H18 120.4 . .
C19 C18 C17 119.2(3) . .
C19 C18 H18 120.4 . .
C14 C19 H19 118.6 . .
C18 C19 C14 122.8(3) . .
C18 C19 H19 118.6 . .
O2 C20 H20A 110.0 . .
O2 C20 H20B 110.0 . .
O2 C20 C21 108.6(3) . .
H20A C20 H20B 108.4 . .
C21 C20 H20A 110.0 . .
C21 C20 H20B 110.0 . .
C20 C21 H21A 108.8 . .
C20 C21 H21B 108.8 . .
C20 C21 C22 113.8(3) . .
H21A C21 H21B 107.7 . .
C22 C21 H21A 108.8 . .
C22 C21 H21B 108.8 . .
C21 C22 H22A 108.8 . .
C21 C22 H22B 108.8 . .
H22A C22 H22B 107.7 . .
C23 C22 C21 113.7(2) . .
C23 C22 H22A 108.8 . .
C23 C22 H22B 108.8 . .
O1 C23 C22 107.3(2) . .
O1 C23 H23A 110.3 . .
O1 C23 H23B 110.3 . .
C22 C23 H23A 110.3 . .
C22 C23 H23B 110.3 . .
H23A C23 H23B 108.5 . .
O1 C24 C25 124.4(2) . .
O1 C24 C29 115.8(2) . .
C29 C24 C25 119.8(3) . .
C24 C25 H25 120.6 . .
C24 C25 C26 118.8(3) . .
C26 C25 H25 120.6 . .
C25 C26 H26 118.7 . .
C27 C26 C25 122.5(2) . .
C27 C26 H26 118.7 . .
C26 C27 C28 117.2(3) . .
C26 C27 C30 121.5(2) . .
C28 C27 C30 121.3(3) . .
C27 C28 H28 119.2 . .
C29 C28 C27 121.7(3) . .
C29 C28 H28 119.2 . .
C24 C29 H29 120.0 . .
C28 C29 C24 119.9(2) . .
C28 C29 H29 120.0 . .
C27 C30 H30A 108.3 . .
C27 C30 H30B 108.3 . .
C27 C30 C31 115.9(2) . .
H30A C30 H30B 107.4 . .
C31 C30 H30A 108.3 . .
C31 C30 H30B 108.3 . .
C30 C31 H31A 109.1 . .
C30 C31 H31B 109.1 . .
H31A C31 H31B 107.9 . .
C32 C31 C30 112.4(2) . .
C32 C31 H31A 109.1 . .
C32 C31 H31B 109.1 . .
C1 C32 C31 115.1(2) . .
C1 C32 H32A 108.5 . .
C1 C32 H32B 108.5 . .
C31 C32 H32A 108.5 . .
C31 C32 H32B 108.5 . .
H32A C32 H32B 107.5 . .
N3 C33 H33 127.8 . .
N3 C33 C34 104.5(2) . .
C34 C33 H33 127.8 . .
N7 C34 C33 107.8(2) . .
N7 C34 C35 119.2(2) . .
C33 C34 C35 133.0(2) . .
N6 C35 C34 114.7(2) . .
N6 C35 C36 122.9(2) . .
C36 C35 C34 122.5(2) . .
C35 C36 H36 120.3 . .
C37 C36 C35 119.4(2) . .
C37 C36 H36 120.3 . .
C36 C37 H37 120.8 . .
C36 C37 C38 118.4(2) . .
C38 C37 H37 120.8 . .
C37 C38 H38 120.2 . .
C37 C38 C39 119.6(2) . .
C39 C38 H38 120.2 . .
N6 C39 C38 122.4(2) . .
N6 C39 C40 118.1(2) . .
C38 C39 C40 119.5(2) . .
N5 C40 C39 123.4(2) . .
N5 C40 C41 108.1(2) . .
C41 C40 C39 128.6(2) . .
N9 C41 C40 105.3(2) . .
N9 C41 H41 127.3 . .
C40 C41 H41 127.3 . .
C43 C42 N9 119.4(2) . .
C47 C42 N9 118.1(2) . .
C47 C42 C43 122.5(2) . .
C42 C43 H43 120.4 . .
C42 C43 C44 119.2(3) . .
C44 C43 H43 120.4 . .
C43 C44 C48 119.4(3) . .
C45 C44 C43 117.9(3) . .
C45 C44 C48 122.7(2) . .
C44 C45 H45 118.4 . .
C46 C45 C44 123.3(2) . .
C46 C45 H45 118.4 . .
C45 C46 C47 117.6(2) . .
C45 C46 C52 123.5(2) . .
C47 C46 C52 118.9(2) . .
C42 C47 C46 119.6(2) . .
C42 C47 H47 120.2 . .
C46 C47 H47 120.2 . .
C44 C48 C50 109.9(3) . .
C49 C48 C44 113.8(3) . .
C49 C48 C50 103.7(3) . .
C49 C48 C51 114.1(3) . .
C51 C48 C44 110.2(3) . .
C51 C48 C50 104.4(3) . .
C48 C49 H49A 109.5 . .
C48 C49 H49B 109.5 . .
C48 C49 H49C 109.5 . .
H49A C49 H49B 109.5 . .
H49A C49 H49C 109.5 . .
H49B C49 H49C 109.5 . .
C48 C50 H50A 109.5 . .
C48 C50 H50B 109.5 . .
C48 C50 H50C 109.5 . .
H50A C50 H50B 109.5 . .
H50A C50 H50C 109.5 . .
H50B C50 H50C 109.5 . .
C48 C51 H51A 109.5 . .
C48 C51 H51B 109.5 . .
C48 C51 H51C 109.5 . .
H51A C51 H51B 109.5 . .
H51A C51 H51C 109.5 . .
H51B C51 H51C 109.5 . .
C46 C52 C55 110.2(2) . .
C53 C52 C46 112.4(3) . .
C53 C52 C54 109.3(3) . .
C53 C52 C55 106.5(3) . .
C54 C52 C46 109.2(2) . .
C54 C52 C55 109.2(3) . .
C52 C53 H53A 109.5 . .
C52 C53 H53B 109.5 . .
C52 C53 H53C 109.5 . .
H53A C53 H53B 109.5 . .
H53A C53 H53C 109.5 . .
H53B C53 H53C 109.5 . .
C52 C54 H54A 109.5 . .
C52 C54 H54B 109.5 . .
C52 C54 H54C 109.5 . .
H54A C54 H54B 109.5 . .
H54A C54 H54C 109.5 . .
H54B C54 H54C 109.5 . .
C52 C55 H55A 109.5 . .
C52 C55 H55B 109.5 . .
C52 C55 H55C 109.5 . .
H55A C55 H55B 109.5 . .
H55A C55 H55C 109.5 . .
H55B C55 H55C 109.5 . .
C57 C56 N3 119.4(2) . .
C61 C56 N3 117.9(2) . .
C61 C56 C57 122.7(2) . .
C56 C57 H57 120.5 . .
C56 C57 C58 119.0(2) . .
C58 C57 H57 120.5 . .
C57 C58 C66 121.0(2) . .
C59 C58 C57 117.8(2) . .
C59 C58 C66 121.2(2) . .
C58 C59 H59 118.3 . .
C58 C59 C60 123.3(2) . .
C60 C59 H59 118.3 . .
C59 C60 C62 121.5(2) . .
C61 C60 C59 117.7(2) . .
C61 C60 C62 120.8(2) . .
C56 C61 C60 119.5(2) . .
C56 C61 H61 120.2 . .
C60 C61 H61 120.2 . .
C60 C62 C64 111.9(2) . .
C63 C62 C60 108.4(3) . .
C63 C62 C64 109.1(3) . .
C65 C62 C60 111.0(2) . .
C65 C62 C63 109.0(3) . .
C65 C62 C64 107.5(3) . .
C62 C63 H63A 109.5 . .
C62 C63 H63B 109.5 . .
C62 C63 H63C 109.5 . .
H63A C63 H63B 109.5 . .
H63A C63 H63C 109.5 . .
H63B C63 H63C 109.5 . .
C62 C64 H64A 109.5 . .
C62 C64 H64B 109.5 . .
C62 C64 H64C 109.5 . .
H64A C64 H64B 109.5 . .
H64A C64 H64C 109.5 . .
H64B C64 H64C 109.5 . .
C62 C65 H65A 109.5 . .
C62 C65 H65B 109.5 . .
C62 C65 H65C 109.5 . .
H65A C65 H65B 109.5 . .
H65A C65 H65C 109.5 . .
H65B C65 H65C 109.5 . .
C58 C66 C69 110.6(2) . .
C67 C66 C58 108.7(3) . .
C67 C66 C68 110.1(3) . .
C67 C66 C69 109.2(3) . .
C68 C66 C58 110.8(2) . .
C68 C66 C69 107.6(3) . .
C66 C67 H67A 109.5 . .
C66 C67 H67B 109.5 . .
C66 C67 H67C 109.5 . .
H67A C67 H67B 109.5 . .
H67A C67 H67C 109.5 . .
H67B C67 H67C 109.5 . .
C66 C68 H68A 109.5 . .
C66 C68 H68B 109.5 . .
C66 C68 H68C 109.5 . .
H68A C68 H68B 109.5 . .
H68A C68 H68C 109.5 . .
H68B C68 H68C 109.5 . .
C66 C69 H69A 109.5 . .
C66 C69 H69B 109.5 . .
C66 C69 H69C 109.5 . .
H69A C69 H69B 109.5 . .
H69A C69 H69C 109.5 . .
H69B C69 H69C 109.5 . .
C71 O71 C71 180.0 2_655 .
C72 O71 C72 180.0 . 2_655
H70A C70 H70B 109.5 . .
H70A C70 H70C 109.5 . .
H70B C70 H70C 109.5 . .
C71 C70 H70A 109.5 . .
C71 C70 H70B 109.5 . .
C71 C70 H70C 109.5 . .
O71 C71 C70 120.1(12) . .
O71 C71 H71A 107.3 . .
O71 C71 H71B 107.3 . .
C70 C71 H71A 107.3 . .
C70 C71 H71B 107.3 . .
H71A C71 H71B 106.9 . .
O71 C72 H72A 106.3 . .
O71 C72 H72B 106.3 . .
O71 C72 C73 124.0(15) . .
H72A C72 H72B 106.4 . .
C73 C72 H72A 106.3 . .
C73 C72 H72B 106.3 . .
C72 C73 H73A 109.5 . .
C72 C73 H73B 109.5 . .
C72 C73 H73C 109.5 . .
H73A C73 H73B 109.5 . .
H73A C73 H73C 109.5 . .
H73B C73 H73C 109.5 . .
F1 P1 F3 90.18(9) . .
F1 P1 F4 179.59(10) . .
F2 P1 F1 90.10(9) . .
F2 P1 F3 89.76(8) . .
F2 P1 F4 89.69(10) . .
F4 P1 F3 89.47(9) . .
F5 P1 F1 90.24(10) . .
F5 P1 F2 179.36(10) . .
F5 P1 F3 89.70(9) . .
F5 P1 F4 89.96(10) . .
F5 P1 F6 90.36(9) . .
F6 P1 F1 89.72(10) . .
F6 P1 F2 90.17(9) . .
F6 P1 F3 179.87(11) . .
F6 P1 F4 90.64(10) . .

loop_
_geom_bond_atom_site_label_1
_geom_bond_atom_site_label_2
_geom_bond_distance
_geom_bond_site_symmetry_2
Cu01 N1 2.036(2) .
Cu01 N2 2.031(2) .
Cu01 N7 2.1048(19) .
Cu01 N6 2.0387(19) .
O1 C23 1.433(3) .
O1 C24 1.379(3) .
O2 C17 1.371(4) .
O2 C20 1.441(4) .
N1 C1 1.338(3) .
N1 C5 1.351(3) .
N2 C6 1.354(3) .
N2 C10 1.348(3) .
N7 N4 1.311(3) .
N7 C34 1.358(3) .
N4 N3 1.358(3) .
N3 C33 1.347(3) .
N3 C56 1.438(3) .
N6 C35 1.359(3) .
N6 C39 1.354(3) .
N5 N8 1.306(3) .
N5 C40 1.358(3) .
N8 N9 1.357(3) .
N9 C41 1.336(3) .
N9 C42 1.444(3) .
C1 C2 1.399(4) .
C1 C32 1.507(4) .
C2 H2 0.9500 .
C2 C3 1.378(4) .
C3 H3 0.9500 .
C3 C4 1.380(4) .
C4 H4 0.9500 .
C4 C5 1.391(4) .
C5 C6 1.490(4) .
C6 C7 1.391(4) .
C7 H7 0.9500 .
C7 C8 1.379(4) .
C8 H8 0.9500 .
C8 C9 1.378(4) .
C9 H9 0.9500 .
C9 C10 1.395(4) .
C10 C11 1.498(4) .
C11 H11A 0.9900 .
C11 H11B 0.9900 .
C11 C12 1.528(4) .
C12 H12A 0.9900 .
C12 H12B 0.9900 .
C12 C13 1.515(4) .
C13 H13A 0.9900 .
C13 H13B 0.9900 .
C13 C14 1.510(5) .
C14 C15 1.395(4) .
C14 C19 1.385(5) .
C15 H15 0.9500 .
C15 C16 1.381(4) .
C16 H16 0.9500 .
C16 C17 1.397(4) .
C17 C18 1.390(4) .
C18 H18 0.9500 .
C18 C19 1.365(5) .
C19 H19 0.9500 .
C20 H20A 0.9900 .
C20 H20B 0.9900 .
C20 C21 1.486(5) .
C21 H21A 0.9900 .
C21 H21B 0.9900 .
C21 C22 1.521(4) .
C22 H22A 0.9900 .
C22 H22B 0.9900 .
C22 C23 1.513(4) .
C23 H23A 0.9900 .
C23 H23B 0.9900 .
C24 C25 1.392(4) .
C24 C29 1.391(4) .
C25 H25 0.9500 .
C25 C26 1.393(4) .
C26 H26 0.9500 .
C26 C27 1.384(4) .
C27 C28 1.399(4) .
C27 C30 1.514(4) .
C28 H28 0.9500 .
C28 C29 1.381(4) .
C29 H29 0.9500 .
C30 H30A 0.9900 .
C30 H30B 0.9900 .
C30 C31 1.538(4) .
C31 H31A 0.9900 .
C31 H31B 0.9900 .
C31 C32 1.525(4) .
C32 H32A 0.9900 .
C32 H32B 0.9900 .
C33 H33 0.9500 .
C33 C34 1.375(3) .
C34 C35 1.462(3) .
C35 C36 1.385(3) .
C36 H36 0.9500 .
C36 C37 1.379(3) .
C37 H37 0.9500 .
C37 C38 1.384(3) .
C38 H38 0.9500 .
C38 C39 1.390(3) .
C39 C40 1.470(3) .
C40 C41 1.372(3) .
C41 H41 0.9500 .
C42 C43 1.386(4) .
C42 C47 1.379(4) .
C43 H43 0.9500 .
C43 C44 1.401(4) .
C44 C45 1.396(4) .
C44 C48 1.549(4) .
C45 H45 0.9500 .
C45 C46 1.394(4) .
C46 C47 1.400(3) .
C46 C52 1.534(4) .
C47 H47 0.9500 .
C48 C49 1.489(5) .
C48 C50 1.604(5) .
C48 C51 1.497(4) .
C49 H49A 0.9800 .
C49 H49B 0.9800 .
C49 H49C 0.9800 .
C50 H50A 0.9800 .
C50 H50B 0.9800 .
C50 H50C 0.9800 .
C51 H51A 0.9800 .
C51 H51B 0.9800 .
C51 H51C 0.9800 .
C52 C53 1.524(4) .
C52 C54 1.530(4) .
C52 C55 1.544(5) .
C53 H53A 0.9800 .
C53 H53B 0.9800 .
C53 H53C 0.9800 .
C54 H54A 0.9800 .
C54 H54B 0.9800 .
C54 H54C 0.9800 .
C55 H55A 0.9800 .
C55 H55B 0.9800 .
C55 H55C 0.9800 .
C56 C57 1.384(3) .
C56 C61 1.378(4) .
C57 H57 0.9500 .
C57 C58 1.400(3) .
C58 C59 1.391(4) .
C58 C66 1.539(4) .
C59 H59 0.9500 .
C59 C60 1.395(4) .
C60 C61 1.391(3) .
C60 C62 1.531(4) .
C61 H61 0.9500 .
C62 C63 1.528(5) .
C62 C64 1.531(4) .
C62 C65 1.523(4) .
C63 H63A 0.9800 .
C63 H63B 0.9800 .
C63 H63C 0.9800 .
C64 H64A 0.9800 .
C64 H64B 0.9800 .
C64 H64C 0.9800 .
C65 H65A 0.9800 .
C65 H65B 0.9800 .
C65 H65C 0.9800 .
C66 C67 1.524(5) .
C66 C68 1.535(5) .
C66 C69 1.543(4) .
C67 H67A 0.9800 .
C67 H67B 0.9800 .
C67 H67C 0.9800 .
C68 H68A 0.9800 .
C68 H68B 0.9800 .
C68 H68C 0.9800 .
C69 H69A 0.9800 .
C69 H69B 0.9800 .
C69 H69C 0.9800 .
O71 C71 1.340(14) 2_655
O71 C71 1.340(14) .
O71 C72 1.231(14) .
O71 C72 1.231(14) 2_655
C70 H70A 0.9800 .
C70 H70B 0.9800 .
C70 H70C 0.9800 .
C70 C71 1.554(19) .
C71 H71A 0.9900 .
C71 H71B 0.9900 .
C72 H72A 0.9900 .
C72 H72B 0.9900 .
C72 C73 1.41(2) .
C73 H73A 0.9800 .
C73 H73B 0.9800 .
C73 H73C 0.9800 .
P1 F1 1.5988(18) .
P1 F2 1.5986(16) .
P1 F3 1.6053(16) .
P1 F4 1.6038(18) .
P1 F5 1.5979(16) .
P1 F6 1.5981(17) .
